data_4001212
loop_
_publ_author_name
'Zhang, Chuhong'
'Lilley, Scott J.'
'Ainsworth, David'
'Staunton, Edward'
'Andreev, Yuri G.'
'Slawin, Alexandra M. Z.'
'Bruce, Peter G.'

_publ_section_title
;
 Structure and Conductivity of Small-Molecule Electrolytes
 [CH3O(CH2CH2O)nCH3]:LiAsF6(n= 8&#x2212;12)
;
_journal_issue 12
_journal_name_full 'Chemistry of Materials'
_journal_page_first 4039
_journal_paper_doi 10.1021/cm8005327
_journal_volume 20
_journal_year 2008
_chemical_formula_moiety 'C18 H38 As2 F12 Li2 O9'
_chemical_formula_sum 'C18 H38 As2 F12 Li2 O9'
_chemical_formula_weight 790.20
_chemical_name_systematic
; 
 ? 
;
_space_group_IT_number 14
_symmetry_cell_setting monoclinic
_symmetry_space_group_name_Hall '-P 2ybc'
_symmetry_space_group_name_H-M 'P 1 21/c 1'
_atom_sites_solution_hydrogens geom
_atom_sites_solution_primary direct
_atom_sites_solution_secondary difmap
_audit_creation_method SHELXL-97
_cell_angle_alpha 90.00
_cell_angle_beta 108.251(5)
_cell_angle_gamma 90.00
_cell_formula_units_Z 4
_cell_length_a 16.394(3)
_cell_length_b 11.3514(17)
_cell_length_c 17.215(3)
_cell_measurement_reflns_used 11847
_cell_measurement_temperature 93(2)
_cell_measurement_theta_max 28.27
_cell_measurement_theta_min 1.32
_cell_volume 3042.5(9)
_computing_cell_refinement 'CrystalClear (Rigaku Corp., 2004)'
_computing_data_collection 'CrystalClear (Rigaku Corp., 2004)'
_computing_data_reduction 'CrystalClear (Rigaku Corp., 2004)'
_computing_molecular_graphics 'Bruker SHELXTL'
_computing_publication_material 'Bruker SHELXTL'
_computing_structure_refinement 'SHELXL-97 (Sheldrick, 1997)'
_computing_structure_solution 'SHELXS-97 (Sheldrick, 1990)'
_diffrn_ambient_temperature 93(2)
_diffrn_measured_fraction_theta_full 0.942
_diffrn_measured_fraction_theta_max 0.929
_diffrn_measurement_device_type CCD
_diffrn_radiation_monochromator confocal
_diffrn_radiation_source 'rotating anode'
_diffrn_radiation_type MoK\a
_diffrn_radiation_wavelength 0.71073
_diffrn_reflns_av_R_equivalents 0.0365
_diffrn_reflns_av_sigmaI/netI 0.0298
_diffrn_reflns_limit_h_max 19
_diffrn_reflns_limit_h_min -17
_diffrn_reflns_limit_k_max 13
_diffrn_reflns_limit_k_min -13
_diffrn_reflns_limit_l_max 20
_diffrn_reflns_limit_l_min -17
_diffrn_reflns_number 17327
_diffrn_reflns_theta_full 25.00
_diffrn_reflns_theta_max 25.35
_diffrn_reflns_theta_min 2.74
_exptl_absorpt_coefficient_mu 2.312
_exptl_absorpt_correction_T_max 1.0000
_exptl_absorpt_correction_T_min 0.7473
_exptl_absorpt_correction_type multi-scan
_exptl_absorpt_process_details 'Jacobson, R. (1998) Private communication'
_exptl_crystal_colour colourless
_exptl_crystal_density_diffrn 1.725
_exptl_crystal_density_method 'not measured'
_exptl_crystal_description platelet
_exptl_crystal_F_000 1592
_exptl_crystal_size_max 0.1
_exptl_crystal_size_mid 0.1
_exptl_crystal_size_min 0.01
_refine_diff_density_max 0.971
_refine_diff_density_min -0.993
_refine_diff_density_rms 0.097
_refine_ls_extinction_method none
_refine_ls_goodness_of_fit_ref 1.055
_refine_ls_hydrogen_treatment constr
_refine_ls_matrix_type full
_refine_ls_number_parameters 389
_refine_ls_number_reflns 5173
_refine_ls_number_restraints 0
_refine_ls_restrained_S_all 1.055
_refine_ls_R_factor_all 0.0590
_refine_ls_R_factor_gt 0.0437
_refine_ls_shift/su_max 0.001
_refine_ls_shift/su_mean 0.000
_refine_ls_structure_factor_coef Fsqd
_refine_ls_weighting_details 'calc w=1/[\s^2^(Fo^2^)+(0.0569P)^2^+7.2238P] where P=(Fo^2^+2Fc^2^)/3'
_refine_ls_weighting_scheme calc
_refine_ls_wR_factor_gt 0.1035
_refine_ls_wR_factor_ref 0.1126
_reflns_number_gt 4206
_reflns_number_total 5173
_reflns_threshold_expression >2sigma(I)
_cod_data_source_file cm8005327-file004.cif
_cod_data_source_block G8(LiAsF6)2
_cod_depositor_comments
;
The following automatic conversions were performed:

'_symmetry_cell_setting' value 'Monoclinic' changed to 'monoclinic'
according to /home/saulius/struct/CIF-dictionaries/cif_core.dic
dictionary named 'cif_core.dic' version 2.4.1 from 2010-06-29.

Automatic conversion script
Id: cif_fix_values 1715 2011-07-08 13:25:40Z adriana 
;
_cod_original_cell_volume 3042.5(8)
_cod_original_sg_symbol_H-M P2(1)/c
_cod_database_code 4001212

loop_
_symmetry_equiv_pos_as_xyz
'x, y, z'
'-x, y+1/2, -z+1/2'
'-x, -y, -z'
'x, -y-1/2, z-1/2'

loop_
_atom_site_label
_atom_site_type_symbol
_atom_site_fract_x
_atom_site_fract_y
_atom_site_fract_z
_atom_site_U_iso_or_equiv
_atom_site_adp_type
_atom_site_occupancy
_atom_site_symmetry_multiplicity
_atom_site_calc_flag
_atom_site_refinement_flags
As1 As -0.05691(2) -0.30227(4) 0.58603(2) 0.01963(13) Uani 1 1 d .
F1 F -0.06731(16) -0.2422(2) 0.49210(14) 0.0330(6) Uani 1 1 d .
F2 F -0.05014(19) -0.3596(3) 0.67953(15) 0.0433(7) Uani 1 1 d .
F3 F -0.14363(17) -0.3905(2) 0.54106(17) 0.0413(7) Uani 1 1 d .
F4 F 0.02626(16) -0.2085(3) 0.63009(18) 0.0453(7) Uani 1 1 d .
F5 F 0.01203(19) -0.4062(3) 0.57210(18) 0.0496(8) Uani 1 1 d .
F6 F -0.12760(15) -0.1944(2) 0.59953(15) 0.0297(6) Uani 1 1 d .
As2 As -0.48602(3) 0.39616(4) 0.72286(3) 0.02968(15) Uani 1 1 d .
F7 F -0.4680(3) 0.4274(5) 0.6312(3) 0.1038(17) Uani 1 1 d .
F8 F -0.5066(2) 0.3730(5) 0.8105(2) 0.0916(16) Uani 1 1 d .
F9 F -0.4693(6) 0.5364(5) 0.7486(4) 0.189(4) Uani 1 1 d .
F10 F -0.5014(3) 0.2591(3) 0.6877(3) 0.1072(17) Uani 1 1 d .
F11 F -0.3824(2) 0.3600(7) 0.7707(3) 0.145(3) Uani 1 1 d .
F12 F -0.5913(2) 0.4239(5) 0.67415(19) 0.0915(16) Uani 1 1 d .
C1 C -0.2200(3) 0.3859(5) 0.6955(3) 0.0427(13) Uani 1 1 d .
H1A H -0.1783 0.4291 0.7397 0.064 Uiso 1 1 calc R
H1B H -0.2627 0.3488 0.7168 0.064 Uiso 1 1 calc R
H1C H -0.2489 0.4407 0.6515 0.064 Uiso 1 1 calc R
O2 O -0.17721(18) 0.2984(2) 0.66493(17) 0.0253(6) Uani 1 1 d .
C3 C -0.0975(3) 0.3425(4) 0.6581(3) 0.0279(10) Uani 1 1 d .
H3A H -0.0622 0.3769 0.7108 0.033 Uiso 1 1 calc R
H3B H -0.1085 0.4043 0.6155 0.033 Uiso 1 1 calc R
C4 C -0.0518(3) 0.2397(4) 0.6354(3) 0.0264(9) Uani 1 1 d .
H4A H -0.0006 0.2668 0.6216 0.032 Uiso 1 1 calc R
H4B H -0.0330 0.1832 0.6814 0.032 Uiso 1 1 calc R
O5 O -0.11222(17) 0.1855(2) 0.56602(17) 0.0231(6) Uani 1 1 d .
C6 C -0.0827(3) 0.0759(4) 0.5435(3) 0.0320(11) Uani 1 1 d .
H6A H -0.0677 0.0205 0.5903 0.038 Uiso 1 1 calc R
H6B H -0.0314 0.0883 0.5259 0.038 Uiso 1 1 calc R
C7 C -0.1553(3) 0.0288(4) 0.4748(3) 0.0306(10) Uani 1 1 d .
H7A H -0.1674 0.0818 0.4269 0.037 Uiso 1 1 calc R
H7B H -0.1407 -0.0501 0.4585 0.037 Uiso 1 1 calc R
O8 O -0.22873(17) 0.0215(2) 0.50302(16) 0.0215(6) Uani 1 1 d .
C9 C -0.3034(3) -0.0219(4) 0.4416(2) 0.0257(9) Uani 1 1 d .
H9A H -0.3004 0.0007 0.3870 0.031 Uiso 1 1 calc R
H9B H -0.3550 0.0157 0.4488 0.031 Uiso 1 1 calc R
C10 C -0.3121(3) -0.1528(4) 0.4449(2) 0.0256(9) Uani 1 1 d .
H10A H -0.3618 -0.1799 0.3989 0.031 Uiso 1 1 calc R
H10B H -0.2598 -0.1916 0.4403 0.031 Uiso 1 1 calc R
O11 O -0.32448(17) -0.1825(2) 0.52142(16) 0.0216(6) Uani 1 1 d .
C12 C -0.3495(3) -0.3027(4) 0.5233(2) 0.0240(9) Uani 1 1 d .
H12A H -0.3047 -0.3558 0.5157 0.029 Uiso 1 1 calc R
H12B H -0.4039 -0.3181 0.4791 0.029 Uiso 1 1 calc R
C13 C -0.3611(2) -0.3230(4) 0.6057(2) 0.0249(9) Uani 1 1 d .
H13A H -0.4068 -0.2715 0.6133 0.030 Uiso 1 1 calc R
H13B H -0.3763 -0.4062 0.6119 0.030 Uiso 1 1 calc R
O14 O -0.27920(17) -0.2941(3) 0.66343(16) 0.0232(6) Uani 1 1 d .
C15 C -0.2739(3) -0.3044(4) 0.7476(2) 0.0245(9) Uani 1 1 d .
H15A H -0.2898 -0.3847 0.7600 0.029 Uiso 1 1 calc R
H15B H -0.3120 -0.2467 0.7621 0.029 Uiso 1 1 calc R
C16 C -0.1807(3) -0.2789(4) 0.7931(2) 0.0233(9) Uani 1 1 d .
H16A H -0.1725 -0.2732 0.8524 0.028 Uiso 1 1 calc R
H16B H -0.1444 -0.3440 0.7843 0.028 Uiso 1 1 calc R
O17 O -0.15556(17) -0.1709(2) 0.76467(16) 0.0208(6) Uani 1 1 d .
C18 C -0.1661(3) -0.0691(4) 0.8092(2) 0.0229(9) Uani 1 1 d .
H18A H -0.1176 -0.0614 0.8604 0.028 Uiso 1 1 calc R
H18B H -0.2203 -0.0741 0.8230 0.028 Uiso 1 1 calc R
C19 C -0.1685(2) 0.0340(4) 0.7536(2) 0.0226(9) Uani 1 1 d .
H19A H -0.1738 0.1080 0.7822 0.027 Uiso 1 1 calc R
H19B H -0.1140 0.0374 0.7402 0.027 Uiso 1 1 calc R
O20 O -0.23990(16) 0.0244(2) 0.67894(15) 0.0191(6) Uani 1 1 d .
C21 C -0.3204(3) 0.0536(4) 0.6919(2) 0.0254(9) Uani 1 1 d .
H21A H -0.3128 0.1233 0.7281 0.030 Uiso 1 1 calc R
H21B H -0.3399 -0.0131 0.7186 0.030 Uiso 1 1 calc R
C22 C -0.3859(3) 0.0795(4) 0.6109(3) 0.0274(9) Uani 1 1 d .
H22A H -0.3946 0.0096 0.5748 0.033 Uiso 1 1 calc R
H22B H -0.4415 0.1006 0.6184 0.033 Uiso 1 1 calc R
O23 O -0.35405(17) 0.1751(3) 0.57594(17) 0.0246(6) Uani 1 1 d .
C24 C -0.4166(3) 0.2248(4) 0.5057(3) 0.0319(11) Uani 1 1 d .
H24A H -0.4669 0.2537 0.5204 0.038 Uiso 1 1 calc R
H24B H -0.4365 0.1649 0.4621 0.038 Uiso 1 1 calc R
C25 C -0.3739(3) 0.3246(4) 0.4771(3) 0.0354(11) Uani 1 1 d .
H25A H -0.4105 0.3529 0.4230 0.043 Uiso 1 1 calc R
H25B H -0.3638 0.3909 0.5163 0.043 Uiso 1 1 calc R
O26 O -0.29367(19) 0.2814(3) 0.47143(17) 0.0293(7) Uani 1 1 d .
C27 C -0.2521(4) 0.3639(5) 0.4341(3) 0.0447(13) Uani 1 1 d .
H27A H -0.2948 0.4021 0.3880 0.067 Uiso 1 1 calc R
H27B H -0.2099 0.3227 0.4142 0.067 Uiso 1 1 calc R
H27C H -0.2228 0.4236 0.4743 0.067 Uiso 1 1 calc R
Li1 Li -0.2335(4) 0.1786(6) 0.5704(4) 0.0233(14) Uani 1 1 d .
Li2 Li -0.2246(4) -0.1492(6) 0.6328(4) 0.0243(15) Uani 1 1 d .

loop_
_atom_site_aniso_label
_atom_site_aniso_U_11
_atom_site_aniso_U_22
_atom_site_aniso_U_33
_atom_site_aniso_U_23
_atom_site_aniso_U_13
_atom_site_aniso_U_12
As1 0.0147(2) 0.0255(2) 0.0170(2) 0.00042(16) 0.00248(16) 0.00483(16)
F1 0.0309(14) 0.0479(16) 0.0236(13) 0.0057(11) 0.0135(11) 0.0059(12)
F2 0.0588(19) 0.0459(16) 0.0236(13) 0.0130(12) 0.0105(13) 0.0138(15)
F3 0.0322(15) 0.0404(16) 0.0441(16) -0.0040(13) 0.0014(13) -0.0131(12)
F4 0.0222(13) 0.0586(18) 0.0467(17) -0.0120(14) -0.0015(13) -0.0081(13)
F5 0.0428(17) 0.0557(19) 0.0485(18) -0.0029(14) 0.0116(14) 0.0313(15)
F6 0.0290(13) 0.0317(13) 0.0358(14) 0.0057(11) 0.0209(12) 0.0109(11)
As2 0.0227(2) 0.0387(3) 0.0327(3) -0.0162(2) 0.0159(2) -0.01011(19)
F7 0.116(4) 0.149(4) 0.072(3) -0.024(3) 0.067(3) -0.058(3)
F8 0.053(2) 0.190(5) 0.0395(19) 0.046(2) 0.0261(17) 0.043(3)
F9 0.359(12) 0.063(3) 0.167(6) -0.057(4) 0.113(7) -0.082(5)
F10 0.118(4) 0.046(2) 0.125(4) -0.026(2) -0.010(3) 0.010(2)
F11 0.0207(17) 0.324(8) 0.083(3) -0.112(4) 0.0055(18) 0.006(3)
F12 0.054(2) 0.185(5) 0.0357(18) 0.014(2) 0.0138(16) 0.071(3)
C1 0.036(3) 0.050(3) 0.044(3) -0.017(2) 0.014(2) 0.008(2)
O2 0.0205(14) 0.0281(15) 0.0281(15) -0.0026(13) 0.0089(13) 0.0008(12)
C3 0.024(2) 0.030(2) 0.027(2) -0.0022(18) 0.0049(19) -0.0082(18)
C4 0.015(2) 0.035(2) 0.028(2) 0.0048(19) 0.0059(18) -0.0061(18)
O5 0.0185(14) 0.0236(15) 0.0287(15) -0.0012(12) 0.0094(13) 0.0026(12)
C6 0.025(2) 0.024(2) 0.056(3) -0.001(2) 0.026(2) 0.0018(18)
C7 0.039(3) 0.026(2) 0.039(3) -0.0063(19) 0.029(2) -0.0028(19)
O8 0.0192(14) 0.0277(15) 0.0197(14) -0.0028(11) 0.0091(12) -0.0002(12)
C9 0.025(2) 0.033(2) 0.0153(19) 0.0029(17) 0.0013(17) 0.0065(18)
C10 0.026(2) 0.037(2) 0.0125(19) -0.0032(17) 0.0045(17) -0.0037(19)
O11 0.0186(14) 0.0291(15) 0.0167(13) -0.0030(11) 0.0048(12) -0.0008(12)
C12 0.0119(18) 0.032(2) 0.025(2) -0.0096(18) 0.0016(17) -0.0050(17)
C13 0.0095(18) 0.036(2) 0.025(2) -0.0042(18) 0.0002(17) -0.0079(17)
O14 0.0131(13) 0.0398(17) 0.0158(13) -0.0008(12) 0.0032(11) -0.0065(12)
C15 0.025(2) 0.031(2) 0.019(2) 0.0024(17) 0.0091(18) -0.0019(18)
C16 0.022(2) 0.027(2) 0.019(2) 0.0027(17) 0.0044(17) -0.0020(17)
O17 0.0183(14) 0.0279(15) 0.0170(13) -0.0015(11) 0.0065(12) -0.0023(12)
C18 0.021(2) 0.030(2) 0.0136(19) -0.0035(16) 0.0008(17) -0.0020(17)
C19 0.016(2) 0.027(2) 0.022(2) -0.0027(17) 0.0008(17) -0.0055(17)
O20 0.0125(13) 0.0302(15) 0.0145(13) -0.0018(11) 0.0039(11) -0.0011(11)
C21 0.018(2) 0.037(2) 0.025(2) 0.0022(18) 0.0116(18) 0.0000(18)
C22 0.016(2) 0.039(2) 0.029(2) -0.0011(19) 0.0095(19) 0.0020(18)
O23 0.0142(14) 0.0365(17) 0.0208(14) 0.0053(12) 0.0020(12) 0.0068(12)
C24 0.018(2) 0.048(3) 0.025(2) 0.006(2) 0.0010(18) 0.017(2)
C25 0.035(3) 0.037(3) 0.030(2) 0.007(2) 0.003(2) 0.019(2)
O26 0.0305(16) 0.0310(16) 0.0248(15) 0.0099(13) 0.0061(13) 0.0063(13)
C27 0.058(3) 0.042(3) 0.032(3) 0.017(2) 0.012(3) -0.001(3)
Li1 0.017(3) 0.027(4) 0.027(4) -0.001(3) 0.007(3) 0.001(3)
Li2 0.015(3) 0.033(4) 0.025(4) -0.005(3) 0.007(3) -0.003(3)

loop_
_atom_type_symbol
_atom_type_description
_atom_type_scat_dispersion_real
_atom_type_scat_dispersion_imag
_atom_type_scat_source
C C 0.0033 0.0016 'International Tables Vol C Tables 4.2.6.8 and 6.1.1.4'
H H 0.0000 0.0000 'International Tables Vol C Tables 4.2.6.8 and 6.1.1.4'
Li Li -0.0003 0.0001 'International Tables Vol C Tables 4.2.6.8 and 6.1.1.4'
O O 0.0106 0.0060 'International Tables Vol C Tables 4.2.6.8 and 6.1.1.4'
F F 0.0171 0.0103 'International Tables Vol C Tables 4.2.6.8 and 6.1.1.4'
As As 0.0499 2.0058 'International Tables Vol C Tables 4.2.6.8 and 6.1.1.4'

loop_
_geom_angle_atom_site_label_1
_geom_angle_atom_site_label_2
_geom_angle_atom_site_label_3
_geom_angle
F5 As1 F2 91.08(14)
F5 As1 F4 91.22(15)
F2 As1 F4 90.66(15)
F5 As1 F3 91.42(15)
F2 As1 F3 90.18(14)
F4 As1 F3 177.21(14)
F5 As1 F1 90.97(13)
F2 As1 F1 177.82(13)
F4 As1 F1 90.05(14)
F3 As1 F1 89.02(13)
F5 As1 F6 179.37(14)
F2 As1 F6 89.52(12)
F4 As1 F6 88.57(13)
F3 As1 F6 88.78(13)
F1 As1 F6 88.44(11)
As1 F6 Li2 150.5(3)
F9 As2 F10 174.0(3)
F9 As2 F8 88.5(3)
F10 As2 F8 97.6(3)
F9 As2 F11 92.7(4)
F10 As2 F11 88.0(3)
F8 As2 F11 88.7(2)
F9 As2 F12 90.6(4)
F10 As2 F12 88.8(2)
F8 As2 F12 90.82(17)
F11 As2 F12 176.7(3)
F9 As2 F7 89.2(3)
F10 As2 F7 84.8(3)
F8 As2 F7 176.8(2)
F11 As2 F7 93.5(3)
F12 As2 F7 87.1(2)
O2 C1 H1A 109.5
O2 C1 H1B 109.5
H1A C1 H1B 109.5
O2 C1 H1C 109.5
H1A C1 H1C 109.5
H1B C1 H1C 109.5
C1 O2 C3 110.9(3)
C1 O2 Li1 126.6(3)
C3 O2 Li1 110.6(3)
O2 C3 C4 106.9(3)
O2 C3 H3A 110.3
C4 C3 H3A 110.3
O2 C3 H3B 110.3
C4 C3 H3B 110.3
H3A C3 H3B 108.6
O5 C4 C3 106.2(3)
O5 C4 H4A 110.5
C3 C4 H4A 110.5
O5 C4 H4B 110.5
C3 C4 H4B 110.5
H4A C4 H4B 108.7
C4 O5 C6 113.3(3)
C4 O5 Li1 114.8(3)
C6 O5 Li1 113.4(3)
O5 C6 C7 105.8(3)
O5 C6 H6A 110.6
C7 C6 H6A 110.6
O5 C6 H6B 110.6
C7 C6 H6B 110.6
H6A C6 H6B 108.7
O8 C7 C6 107.3(3)
O8 C7 H7A 110.2
C6 C7 H7A 110.2
O8 C7 H7B 110.2
C6 C7 H7B 110.2
H7A C7 H7B 108.5
C9 O8 C7 112.6(3)
C9 O8 Li1 121.3(3)
C7 O8 Li1 108.2(3)
O8 C9 C10 112.6(3)
O8 C9 H9A 109.1
C10 C9 H9A 109.1
O8 C9 H9B 109.1
C10 C9 H9B 109.1
H9A C9 H9B 107.8
O11 C10 C9 108.1(3)
O11 C10 H10A 110.1
C9 C10 H10A 110.1
O11 C10 H10B 110.1
C9 C10 H10B 110.1
H10A C10 H10B 108.4
C12 O11 C10 111.7(3)
C12 O11 Li2 107.2(3)
C10 O11 Li2 119.7(3)
O11 C12 C13 106.8(3)
O11 C12 H12A 110.4
C13 C12 H12A 110.4
O11 C12 H12B 110.4
C13 C12 H12B 110.4
H12A C12 H12B 108.6
O14 C13 C12 104.5(3)
O14 C13 H13A 110.9
C12 C13 H13A 110.9
O14 C13 H13B 110.9
C12 C13 H13B 110.9
H13A C13 H13B 108.9
C15 O14 C13 115.5(3)
C15 O14 Li2 116.1(3)
C13 O14 Li2 113.6(3)
O14 C15 C16 103.9(3)
O14 C15 H15A 111.0
C16 C15 H15A 111.0
O14 C15 H15B 111.0
C16 C15 H15B 111.0
H15A C15 H15B 109.0
O17 C16 C15 109.9(3)
O17 C16 H16A 109.7
C15 C16 H16A 109.7
O17 C16 H16B 109.7
C15 C16 H16B 109.7
H16A C16 H16B 108.2
C18 O17 C16 114.5(3)
C18 O17 Li2 110.6(3)
C16 O17 Li2 109.8(3)
O17 C18 C19 105.8(3)
O17 C18 H18A 110.6
C19 C18 H18A 110.6
O17 C18 H18B 110.6
C19 C18 H18B 110.6
H18A C18 H18B 108.7
O20 C19 C18 111.0(3)
O20 C19 H19A 109.4
C18 C19 H19A 109.4
O20 C19 H19B 109.4
C18 C19 H19B 109.4
H19A C19 H19B 108.0
C21 O20 C19 111.7(3)
C21 O20 Li2 118.8(3)
C19 O20 Li2 103.9(3)
C21 O20 Li1 101.7(3)
C19 O20 Li1 112.7(3)
Li2 O20 Li1 108.3(3)
O20 C21 C22 108.9(3)
O20 C21 H21A 109.9
C22 C21 H21A 109.9
O20 C21 H21B 109.9
C22 C21 H21B 109.9
H21A C21 H21B 108.3
O23 C22 C21 107.1(3)
O23 C22 H22A 110.3
C21 C22 H22A 110.3
O23 C22 H22B 110.3
C21 C22 H22B 110.3
H22A C22 H22B 108.6
C22 O23 C24 113.4(3)
C22 O23 Li1 122.3(3)
C24 O23 Li1 114.0(3)
O23 C24 C25 106.9(4)
O23 C24 H24A 110.3
C25 C24 H24A 110.3
O23 C24 H24B 110.3
C25 C24 H24B 110.3
H24A C24 H24B 108.6
O26 C25 C24 107.3(3)
O26 C25 H25A 110.3
C24 C25 H25A 110.3
O26 C25 H25B 110.2
C24 C25 H25B 110.3
H25A C25 H25B 108.5
C27 O26 C25 112.6(4)
C27 O26 Li1 125.2(3)
C25 O26 Li1 110.6(3)
O26 C27 H27A 109.5
O26 C27 H27B 109.5
H27A C27 H27B 109.5
O26 C27 H27C 109.5
H27A C27 H27C 109.5
H27B C27 H27C 109.5
O23 Li1 O5 178.8(4)
O23 Li1 O26 80.0(3)
O5 Li1 O26 99.9(3)
O23 Li1 O2 100.1(3)
O5 Li1 O2 78.7(3)
O26 Li1 O2 104.9(3)
O23 Li1 O8 102.3(3)
O5 Li1 O8 79.0(3)
O26 Li1 O8 96.5(3)
O2 Li1 O8 151.3(4)
O23 Li1 O20 71.9(2)
O5 Li1 O20 108.5(3)
O26 Li1 O20 150.4(3)
O2 Li1 O20 89.2(3)
O8 Li1 O20 81.0(2)
F6 Li2 O14 109.6(4)
F6 Li2 O11 99.2(3)
O14 Li2 O11 79.1(3)
F6 Li2 O20 123.6(4)
O14 Li2 O20 122.2(3)
O11 Li2 O20 110.3(3)
F6 Li2 O17 94.1(3)
O14 Li2 O17 76.5(3)
O11 Li2 O17 155.1(4)
O20 Li2 O17 78.8(2)

loop_
_geom_bond_atom_site_label_1
_geom_bond_atom_site_label_2
_geom_bond_distance
As1 F5 1.702(3)
As1 F2 1.707(2)
As1 F4 1.709(3)
As1 F3 1.713(3)
As1 F1 1.713(2)
As1 F6 1.751(2)
F6 Li2 1.921(7)
As2 F9 1.652(5)
As2 F10 1.660(4)
As2 F8 1.667(3)
As2 F11 1.690(4)
As2 F12 1.695(3)
As2 F7 1.731(4)
C1 O2 1.410(5)
C1 H1A 0.9800
C1 H1B 0.9800
C1 H1C 0.9800
O2 C3 1.438(5)
O2 Li1 2.100(7)
C3 C4 1.504(6)
C3 H3A 0.9900
C3 H3B 0.9900
C4 O5 1.431(5)
C4 H4A 0.9900
C4 H4B 0.9900
O5 C6 1.431(5)
O5 Li1 2.014(7)
C6 C7 1.490(7)
C6 H6A 0.9900
C6 H6B 0.9900
C7 O8 1.435(5)
C7 H7A 0.9900
C7 H7B 0.9900
O8 C9 1.431(5)
O8 Li1 2.142(7)
C9 C10 1.496(6)
C9 H9A 0.9900
C9 H9B 0.9900
C10 O11 1.435(5)
C10 H10A 0.9900
C10 H10B 0.9900
O11 C12 1.428(5)
O11 Li2 2.130(7)
C12 C13 1.508(6)
C12 H12A 0.9900
C12 H12B 0.9900
C13 O14 1.436(5)
C13 H13A 0.9900
C13 H13B 0.9900
O14 C15 1.429(5)
O14 Li2 2.021(8)
C15 C16 1.510(6)
C15 H15A 0.9900
C15 H15B 0.9900
C16 O17 1.428(5)
C16 H16A 0.9900
C16 H16B 0.9900
O17 C18 1.427(5)
O17 Li2 2.211(7)
C18 C19 1.504(6)
C18 H18A 0.9900
C18 H18B 0.9900
C19 O20 1.447(4)
C19 H19A 0.9900
C19 H19B 0.9900
O20 C21 1.443(5)
O20 Li2 2.169(8)
O20 Li1 2.587(7)
C21 C22 1.499(6)
C21 H21A 0.9900
C21 H21B 0.9900
C22 O23 1.418(5)
C22 H22A 0.9900
C22 H22B 0.9900
O23 C24 1.434(5)
O23 Li1 2.009(7)
C24 C25 1.495(7)
C24 H24A 0.9900
C24 H24B 0.9900
C25 O26 1.435(5)
C25 H25A 0.9900
C25 H25B 0.9900
O26 C27 1.425(6)
O26 Li1 2.045(7)
C27 H27A 0.9800
C27 H27B 0.9800
C27 H27C 0.9800

loop_
_geom_torsion_atom_site_label_1
_geom_torsion_atom_site_label_2
_geom_torsion_atom_site_label_3
_geom_torsion_atom_site_label_4
_geom_torsion
F2 As1 F6 Li2 -43.6(5)
F4 As1 F6 Li2 -134.2(5)
F3 As1 F6 Li2 46.6(5)
F1 As1 F6 Li2 135.7(5)
C1 O2 C3 C4 173.0(4)
Li1 O2 C3 C4 -41.3(4)
O2 C3 C4 O5 51.5(4)
C3 C4 O5 C6 -171.7(3)
C3 C4 O5 Li1 -39.2(4)
C4 O5 C6 C7 176.2(3)
Li1 O5 C6 C7 43.0(4)
O5 C6 C7 O8 -56.0(4)
C6 C7 O8 C9 179.4(3)
C6 C7 O8 Li1 42.7(4)
C7 O8 C9 C10 91.6(4)
Li1 O8 C9 C10 -138.1(3)
O8 C9 C10 O11 64.1(4)
C9 C10 O11 C12 169.0(3)
C9 C10 O11 Li2 -64.7(4)
C10 O11 C12 C13 -179.6(3)
Li2 O11 C12 C13 47.5(4)
O11 C12 C13 O14 -58.2(4)
C12 C13 O14 C15 179.0(3)
C12 C13 O14 Li2 41.2(4)
C13 O14 C15 C16 175.6(3)
Li2 O14 C15 C16 -47.7(4)
O14 C15 C16 O17 51.5(4)
C15 C16 O17 C18 91.3(4)
C15 C16 O17 Li2 -33.8(4)
C16 O17 C18 C19 -159.6(3)
Li2 O17 C18 C19 -34.9(4)
O17 C18 C19 O20 61.0(4)
C18 C19 O20 C21 76.0(4)
C18 C19 O20 Li2 -53.2(4)
C18 C19 O20 Li1 -170.2(3)
C19 O20 C21 C22 162.2(3)
Li2 O20 C21 C22 -76.9(4)
Li1 O20 C21 C22 41.8(4)
O20 C21 C22 O23 -59.4(4)
C21 C22 O23 C24 -168.7(3)
C21 C22 O23 Li1 48.3(5)
C22 O23 C24 C25 179.2(3)
Li1 O23 C24 C25 -34.6(5)
O23 C24 C25 O26 49.5(4)
C24 C25 O26 C27 172.0(4)
C24 C25 O26 Li1 -42.6(4)
C22 O23 Li1 O26 152.4(3)
C24 O23 Li1 O26 9.6(4)
C22 O23 Li1 O2 -104.1(4)
C24 O23 Li1 O2 113.0(3)
C22 O23 Li1 O8 57.8(4)
C24 O23 Li1 O8 -85.0(4)
C22 O23 Li1 O20 -18.4(3)
C24 O23 Li1 O20 -161.2(3)
C4 O5 Li1 O26 117.0(3)
C6 O5 Li1 O26 -110.6(4)
C4 O5 Li1 O2 13.6(3)
C6 O5 Li1 O2 146.0(3)
C4 O5 Li1 O8 -148.2(3)
C6 O5 Li1 O8 -15.8(4)
C4 O5 Li1 O20 -71.7(4)
C6 O5 Li1 O20 60.8(4)
C27 O26 Li1 O23 159.2(4)
C25 O26 Li1 O23 19.1(4)
C27 O26 Li1 O5 -19.6(5)
C25 O26 Li1 O5 -159.7(3)
C27 O26 Li1 O2 61.3(5)
C25 O26 Li1 O2 -78.8(4)
C27 O26 Li1 O8 -99.5(4)
C25 O26 Li1 O8 120.4(3)
C27 O26 Li1 O20 177.2(6)
C25 O26 Li1 O20 37.1(8)
C1 O2 Li1 O23 -24.2(5)
C3 O2 Li1 O23 -163.1(3)
C1 O2 Li1 O5 155.4(4)
C3 O2 Li1 O5 16.5(3)
C1 O2 Li1 O26 58.0(5)
C3 O2 Li1 O26 -80.9(4)
C1 O2 Li1 O8 -165.0(7)
C3 O2 Li1 O8 56.0(8)
C1 O2 Li1 O20 -95.6(4)
C3 O2 Li1 O20 125.5(3)
C9 O8 Li1 O23 32.0(4)
C7 O8 Li1 O23 164.2(3)
C9 O8 Li1 O5 -147.9(3)
C7 O8 Li1 O5 -15.7(3)
C9 O8 Li1 O26 -49.1(4)
C7 O8 Li1 O26 83.1(3)
C9 O8 Li1 O2 172.5(7)
C7 O8 Li1 O2 -55.3(8)
C9 O8 Li1 O20 101.1(3)
C7 O8 Li1 O20 -126.7(3)
C21 O20 Li1 O23 -14.7(3)
C19 O20 Li1 O23 -134.4(3)
Li2 O20 Li1 O23 111.2(3)
C21 O20 Li1 O5 164.0(3)
C19 O20 Li1 O5 44.3(4)
Li2 O20 Li1 O5 -70.0(3)
C21 O20 Li1 O26 -33.4(7)
C19 O20 Li1 O26 -153.1(6)
Li2 O20 Li1 O26 92.5(7)
C21 O20 Li1 O2 86.2(3)
C19 O20 Li1 O2 -33.5(3)
Li2 O20 Li1 O2 -147.9(3)
C21 O20 Li1 O8 -120.9(3)
C19 O20 Li1 O8 119.4(3)
Li2 O20 Li1 O8 5.1(3)
As1 F6 Li2 O14 -5.0(7)
As1 F6 Li2 O11 -86.7(5)
As1 F6 Li2 O20 151.4(3)
As1 F6 Li2 O17 72.1(6)
C15 O14 Li2 F6 113.6(4)
C13 O14 Li2 F6 -108.9(4)
C15 O14 Li2 O11 -150.4(3)
C13 O14 Li2 O11 -13.0(3)
C15 O14 Li2 O20 -43.2(5)
C13 O14 Li2 O20 94.2(4)
C15 O14 Li2 O17 24.1(3)
C13 O14 Li2 O17 161.5(3)
C12 O11 Li2 F6 88.5(3)
C10 O11 Li2 F6 -39.9(4)
C12 O11 Li2 O14 -19.9(3)
C10 O11 Li2 O14 -148.4(3)
C12 O11 Li2 O20 -140.4(3)
C10 O11 Li2 O20 91.2(4)
C12 O11 Li2 O17 -32.7(9)
C10 O11 Li2 O17 -161.1(8)
C21 O20 Li2 F6 171.9(4)
C19 O20 Li2 F6 -63.3(5)
Li1 O20 Li2 F6 56.7(5)
C21 O20 Li2 O14 -34.5(5)
C19 O20 Li2 O14 90.2(4)
Li1 O20 Li2 O14 -149.7(3)
C21 O20 Li2 O11 55.2(4)
C19 O20 Li2 O11 180.0(3)
Li1 O20 Li2 O11 -60.0(3)
C21 O20 Li2 O17 -100.6(3)
C19 O20 Li2 O17 24.1(3)
Li1 O20 Li2 O17 144.2(2)
C18 O17 Li2 F6 130.2(3)
C16 O17 Li2 F6 -102.5(3)
C18 O17 Li2 O14 -120.6(3)
C16 O17 Li2 O14 6.7(3)
C18 O17 Li2 O11 -107.7(9)
C16 O17 Li2 O11 19.6(10)
C18 O17 Li2 O20 6.7(3)
C16 O17 Li2 O20 134.0(3)
